data_7050339
loop_
_publ_author_name
'Jaisa Fernandes Soares'
'David J. Evans'
'Geraldo R. Friedermann'
'Peter B. Hitchcock'
'G. Jeffery Leigh'
'Giovana G. Nunes'
'Dayane M. Reis'
'Eduardo L. Sa'

_publ_section_title
;
Iron(III) and Titanium(IV) Oxoalkoxide Chemistry:
Synthetic, Structural, Magnetochemical and Spectroscopic Studies of
[Ti3(m3-OPri)2(m-OPri)3(OPri)6][FeCl4] and [Fe5(m5-O)(m-OPri)8Cl5]
;
_journal_name_full 'New J.Chem.(Nouv.J.Chim.)'
_journal_year 2004
_chemical_compound_source 'synthesis as described'
_chemical_formula_moiety 'C24 H56 Cl5 Fe5 O9'
_chemical_formula_sum 'C24 H56 Cl5 Fe5 O9'
_chemical_formula_weight 945.19
_chemical_name_common '[Fe5Cl5(O){OiPr}8]'
_space_group_IT_number 13
_symmetry_cell_setting monoclinic
_symmetry_space_group_name_Hall '-P 2yac'
_symmetry_space_group_name_H-M 'P 1 2/n 1'
_atom_sites_solution_hydrogens geom
_atom_sites_solution_primary direct
_atom_sites_solution_secondary difmap
_cell_angle_alpha 90
_cell_angle_beta 91.861(1)
_cell_angle_gamma 90
_cell_formula_units_Z 2
_cell_length_a 12.0547(3)
_cell_length_b 9.9251(2)
_cell_length_c 16.7734(5)
_cell_measurement_reflns_used 12217
_cell_measurement_temperature 173(2)
_cell_measurement_theta_max 25.028
_cell_measurement_theta_min 3.705
_cell_measurement_wavelength 0.71073
_cell_volume 2005.78(9)
_diffrn_ambient_temperature 173(2)
_diffrn_detector 'CCD plate'
_diffrn_measured_fraction_theta_full 0.992
_diffrn_measured_fraction_theta_max 0.992
_diffrn_measurement_device '95mm CCD camera on \k-goniostat'
_diffrn_measurement_device_type KappaCCD
_diffrn_measurement_method 'CCD rotation images, thick slices'
_diffrn_orient_matrix_type 'by Nonius Collect from scalepack cell'
_diffrn_orient_matrix_UB_11 -0.645144E-1
_diffrn_orient_matrix_UB_12 0.128418E-1
_diffrn_orient_matrix_UB_13 0.352249E-1
_diffrn_orient_matrix_UB_21 -0.493596E-1
_diffrn_orient_matrix_UB_22 0.171993E-1
_diffrn_orient_matrix_UB_23 -0.479889E-1
_diffrn_orient_matrix_UB_31 -0.170398E-1
_diffrn_orient_matrix_UB_32 -0.984417E-1
_diffrn_orient_matrix_UB_33 -0.37893E-2
_diffrn_radiation_monochromator graphite
_diffrn_radiation_probe x-ray
_diffrn_radiation_type MoK\a
_diffrn_radiation_wavelength 0.71073
_diffrn_reflns_av_R_equivalents 0.105
_diffrn_reflns_av_unetI/netI 0.0664
_diffrn_reflns_limit_h_max 14
_diffrn_reflns_limit_h_min -14
_diffrn_reflns_limit_k_max 11
_diffrn_reflns_limit_k_min -11
_diffrn_reflns_limit_l_max 19
_diffrn_reflns_limit_l_min -17
_diffrn_reflns_number 20515
_diffrn_reflns_theta_full 25.03
_diffrn_reflns_theta_max 25.03
_diffrn_reflns_theta_min 3.96
_diffrn_source 'Enraf Nonius FR590'
_exptl_absorpt_coefficient_mu 2.138
_exptl_absorpt_correction_T_max 0.9417
_exptl_absorpt_correction_T_min 0.7479
_exptl_absorpt_correction_type multi-scan
_exptl_absorpt_process_details
;
[c.f. r.h. blessing, acta cryst. (1995), a51, 33-38]
;
_exptl_crystal_colour brown
_exptl_crystal_density_diffrn 1.565
_exptl_crystal_density_method 'not measured'
_exptl_crystal_description needle
_exptl_crystal_F_000 974
_exptl_crystal_size_max 0.2
_exptl_crystal_size_mid 0.05
_exptl_crystal_size_min 0.02
_refine_diff_density_max 0.782
_refine_diff_density_min -0.588
_refine_diff_density_rms 0.127
_refine_ls_extinction_method none
_refine_ls_goodness_of_fit_ref 1.091
_refine_ls_hydrogen_treatment riding
_refine_ls_matrix_type full
_refine_ls_number_parameters 196
_refine_ls_number_reflns 3527
_refine_ls_number_restraints 0
_refine_ls_restrained_S_all 1.091
_refine_ls_R_factor_all 0.0902
_refine_ls_R_factor_gt 0.0557
_refine_ls_shift/su_max 0
_refine_ls_shift/su_mean 0
_refine_ls_structure_factor_coef Fsqd
_refine_ls_weighting_details 'calc w=1/[\s^2^(Fo^2^)+(0.0585P)^2^+4.1745P] where P=(Fo^2^+2Fc^2^)/3'
_refine_ls_weighting_scheme calc
_refine_ls_wR_factor_gt 0.1221
_refine_ls_wR_factor_ref 0.1388
_reflns_number_gt 2532
_reflns_number_total 3527
_reflns_threshold_expression >2sigma(I)
_cod_original_sg_symbol_H-M 'P 2/n'
_cod_database_code 7050339

loop_
_symmetry_equiv_pos_as_xyz
'x, y, z'
'-x+1/2, y, -z+1/2'
'-x, -y, -z'
'x-1/2, -y, z-1/2'

loop_
_atom_site_label
_atom_site_type_symbol
_atom_site_fract_x
_atom_site_fract_y
_atom_site_fract_z
_atom_site_U_iso_or_equiv
_atom_site_adp_type
_atom_site_occupancy
_atom_site_symmetry_multiplicity
_atom_site_calc_flag
_atom_site_refinement_flags
_atom_site_disorder_assembly
_atom_site_disorder_group
Fe1 Fe 0.25 0.97600(10) 0.25 0.0243(3) Uani 1 2 d S . .
Fe2 Fe 0.41716(6) 0.74841(7) 0.20657(5) 0.0252(2) Uani 1 1 d . . .
Fe3 Fe 0.18369(6) 0.74774(7) 0.12933(5) 0.0258(2) Uani 1 1 d . . .
Cl1 Cl 0.25 1.20197(19) 0.25 0.0391(5) Uani 1 2 d S . .
Cl2 Cl 0.57886(12) 0.72466(15) 0.14724(10) 0.0404(4) Uani 1 1 d . . .
Cl3 Cl 0.09887(13) 0.72205(16) 0.01011(10) 0.0409(4) Uani 1 1 d . . .
O1 O 0.25 0.7740(5) 0.25 0.0220(11) Uani 1 2 d S . .
O2 O 0.2163(3) 0.9368(3) 0.1328(2) 0.0276(9) Uani 1 1 d . . .
O3 O 0.4141(3) 0.9386(3) 0.2294(2) 0.0270(9) Uani 1 1 d . . .
O4 O 0.3259(3) 0.6604(4) 0.1232(2) 0.0289(9) Uani 1 1 d . . .
O5 O 0.4312(3) 0.6600(4) 0.3085(2) 0.0279(9) Uani 1 1 d . . .
C1 C 0.2440(5) 1.0345(6) 0.0708(4) 0.0437(16) Uani 1 1 d . . .
H1 H 0.2853 1.1084 0.0993 0.052 Uiso 1 1 calc R . .
C2 C 0.1420(6) 1.0974(7) 0.0375(4) 0.0486(17) Uani 1 1 d . . .
H2A H 0.098 1.1323 0.0811 0.073 Uiso 1 1 calc R . .
H2B H 0.0985 1.0302 0.0072 0.073 Uiso 1 1 calc R . .
H2C H 0.1616 1.1717 0.0021 0.073 Uiso 1 1 calc R . .
C3 C 0.3226(7) 0.9783(8) 0.0139(5) 0.064(2) Uani 1 1 d . . .
H3A H 0.3872 0.9412 0.0433 0.096 Uiso 1 1 calc R . .
H3B H 0.3468 1.0498 -0.0219 0.096 Uiso 1 1 calc R . .
H3C H 0.286 0.9067 -0.0174 0.096 Uiso 1 1 calc R . .
C4 C 0.5004(5) 1.0338(6) 0.2518(4) 0.0363(15) Uani 1 1 d . . .
H4 H 0.4647 1.1097 0.2806 0.044 Uiso 1 1 calc R . .
C5 C 0.5515(6) 1.0912(7) 0.1792(5) 0.056(2) Uani 1 1 d . . .
H5A H 0.4935 1.1319 0.1447 0.084 Uiso 1 1 calc R . .
H5B H 0.5885 1.0193 0.1501 0.084 Uiso 1 1 calc R . .
H5C H 0.6059 1.1602 0.1952 0.084 Uiso 1 1 calc R . .
C6 C 0.5850(5) 0.9704(7) 0.3087(5) 0.0511(18) Uani 1 1 d . . .
H6A H 0.5475 0.9351 0.3553 0.077 Uiso 1 1 calc R . .
H6B H 0.6397 1.0384 0.326 0.077 Uiso 1 1 calc R . .
H6C H 0.6228 0.8966 0.2818 0.077 Uiso 1 1 calc R . .
C7 C 0.3623(5) 0.5552(6) 0.0679(4) 0.0357(15) Uani 1 1 d . . .
H7 H 0.4352 0.5194 0.0887 0.043 Uiso 1 1 calc R . .
C8 C 0.3795(6) 0.6126(7) -0.0128(4) 0.0442(16) Uani 1 1 d . . .
H8A H 0.4348 0.6849 -0.0089 0.066 Uiso 1 1 calc R . .
H8B H 0.3091 0.649 -0.0344 0.066 Uiso 1 1 calc R . .
H8C H 0.4058 0.5417 -0.0482 0.066 Uiso 1 1 calc R . .
C9 C 0.2790(6) 0.4406(6) 0.0679(4) 0.0466(17) Uani 1 1 d . . .
H9A H 0.2722 0.4067 0.1224 0.07 Uiso 1 1 calc R . .
H9B H 0.3044 0.3678 0.0335 0.07 Uiso 1 1 calc R . .
H9C H 0.2066 0.4733 0.0478 0.07 Uiso 1 1 calc R . .
C10 C 0.5042(5) 0.5502(5) 0.3367(4) 0.0328(14) Uani 1 1 d . . .
H10 H 0.475 0.5154 0.3879 0.039 Uiso 1 1 calc R . .
C11 C 0.6204(5) 0.6009(6) 0.3533(4) 0.0426(16) Uani 1 1 d . . .
H11A H 0.6188 0.6734 0.3929 0.064 Uiso 1 1 calc R . .
H11B H 0.651 0.6353 0.3039 0.064 Uiso 1 1 calc R . .
H11C H 0.6669 0.527 0.374 0.064 Uiso 1 1 calc R . .
C12 C 0.4998(6) 0.4373(6) 0.2771(5) 0.0514(19) Uani 1 1 d . . .
H12A H 0.4229 0.4068 0.2692 0.077 Uiso 1 1 calc R . .
H12B H 0.5458 0.3623 0.2969 0.077 Uiso 1 1 calc R . .
H12C H 0.5279 0.4691 0.2262 0.077 Uiso 1 1 calc R . .

loop_
_atom_type_symbol
_atom_type_description
_atom_type_scat_dispersion_real
_atom_type_scat_dispersion_imag
_atom_type_scat_source
C C 0.0033 0.0016 'International Tables Vol C Tables 4.2.6.8 and 6.1.1.4'
H H 0 0 'International Tables Vol C Tables 4.2.6.8 and 6.1.1.4'
O O 0.0106 0.006 'International Tables Vol C Tables 4.2.6.8 and 6.1.1.4'
Fe Fe 0.3463 0.8444 'International Tables Vol C Tables 4.2.6.8 and 6.1.1.4'
Cl Cl 0.1484 0.1585 'International Tables Vol C Tables 4.2.6.8 and 6.1.1.4'
